data_2003660
loop_
_publ_author_name
'Beagley, B.'
'Booth, B. L.'
'Eastwood, P. R.'
'Kieger, S.'
'Pritchard, R. G.'
'Alves, M. J.'
'Carvalho, A.'
'Proen\,ca, M. F. J. R. P.'

_publ_section_title
;
 A Tautomeric Pair of 2,2-Dimethyl-6-carbamoyl-9-phenyldihydropurines
;
_journal_issue 7
_journal_name_full 'Acta Crystallographica Section C'
_journal_page_first 1467
_journal_page_last 1470
_journal_paper_doi 10.1107/S0108270194009558
_journal_volume 51
_journal_year 1995
_chemical_formula_moiety 'C14 H15 N5 O'
_chemical_formula_sum 'C14 H15 N5 O'
_chemical_formula_weight 269.31
_chemical_melting_point 187
_chemical_name_systematic ' 2,2-dimethyl-9-phenyl-1,2H-dihydropurine-6-carboxamide'
_space_group_IT_number 14
_symmetry_cell_setting monoclinic
_symmetry_space_group_name_Hall '-P 2yn'
_symmetry_space_group_name_H-M 'P 1 21/n 1'
_atom_type_scat_source 'International Tables Vol. IV'
_cell_angle_alpha 90
_cell_angle_beta 115.0(5)
_cell_angle_gamma 90
_cell_formula_units_Z 4
_cell_length_a 12.33(3)
_cell_length_b 8.26(4)
_cell_length_c 14.25(3)
_cell_measurement_reflns_used 22
_cell_measurement_temperature 296
_cell_measurement_theta_max 14.64
_cell_measurement_theta_min 5.79
_cell_volume 1315(9)
_computing_cell_refinement TEXSAN
_computing_data_collection 'TEXSAN (Molecular Structure Corporation,1985)'
_computing_data_reduction TEXSAN
_computing_molecular_graphics 'PLUTO (Motherwell & Clegg, 1978)'
_computing_publication_material 'CIF (Hall, Allen & Brown, 1991)'
_computing_structure_refinement TEXSAN
_computing_structure_solution 'MITHRIL (Gilmore, 1984)'
_diffrn_ambient_temperature 296
_diffrn_measurement_device 'Rigaku AFC6S diffractometer'
_diffrn_measurement_method \w
_diffrn_radiation_source 'X-ray tube'
_diffrn_radiation_type 'Mo K\a'
_diffrn_radiation_wavelength 0.71069
_diffrn_reflns_av_R_equivalents .086
_diffrn_reflns_limit_h_max 13
_diffrn_reflns_limit_h_min -6
_diffrn_reflns_limit_k_max 9
_diffrn_reflns_limit_k_min -5
_diffrn_reflns_limit_l_max 7
_diffrn_reflns_limit_l_min -14
_diffrn_reflns_number 5599
_diffrn_reflns_theta_max 25
_diffrn_standards_decay_% 0
_diffrn_standards_interval_count 150
_diffrn_standards_number 3
_exptl_absorpt_coefficient_mu 0.086
_exptl_absorpt_correction_type none
_exptl_crystal_colour orange-red
_exptl_crystal_density_diffrn 1.361
_exptl_crystal_description block
_exptl_crystal_F_000 568
_exptl_crystal_size_max 0.2
_exptl_crystal_size_mid 0.2
_exptl_crystal_size_min 0.15
_refine_diff_density_max .20
_refine_diff_density_min -.25
_refine_ls_extinction_method none
_refine_ls_goodness_of_fit_obs 1.49
_refine_ls_hydrogen_treatment 'Some H-atom parameters refined'
_refine_ls_matrix_type full
_refine_ls_number_constraints 0
_refine_ls_number_parameters 184
_refine_ls_number_reflns 738
_refine_ls_number_restraints 0
_refine_ls_R_factor_obs .049
_refine_ls_shift/esd_max 0.002
_refine_ls_structure_factor_coef F
_refine_ls_weighting_scheme 'weights: default scheme in TEXSAN'
_refine_ls_wR_factor_obs .052
_reflns_number_observed 738
_reflns_number_total 4972
_reflns_observed_criterion >2sigma(I)
_cod_data_source_file ha1128.cif
_cod_data_source_block A
_cod_original_cell_volume 1314(6)
_cod_original_sg_symbol_H-M 'P 21/n'
_cod_database_code 2003660

loop_
_symmetry_equiv_pos_as_xyz
+x,+y,+z
1/2-x,1/2+y,1/2-z
-x,-y,-z
1/2+x,1/2-y,1/2+z

loop_
_atom_site_aniso_label
_atom_site_aniso_U_11
_atom_site_aniso_U_12
_atom_site_aniso_U_13
_atom_site_aniso_U_22
_atom_site_aniso_U_23
_atom_site_aniso_U_33
O13 0.105(5) -0.001(4) 0.037(4) 0.045(4) -0.011(3) 0.041(4)
N1 0.070(6) 0.001(4) 0.020(4) 0.035(5) -0.004(4) 0.025(5)
N3 0.040(5) 0.000(4) 0.010(4) 0.027(4) -0.000(3) 0.024(4)
N7 0.078(6) -0.008(5) 0.024(4) 0.034(4) -0.005(4) 0.034(5)
N9 0.055(5) -0.005(4) 0.020(4) 0.034(4) -0.000(4) 0.026(4)
N14 0.072(6) -0.004(4) 0.019(4) 0.022(4) -0.006(4) 0.047(5)
C2 0.045(6) -0.000(5) 0.010(5) 0.033(6) -0.001(4) 0.024(6)
C4 0.033(6) 0.003(5) 0.018(5) 0.025(5) -0.005(5) 0.042(6)
C5 0.053(6) 0.001(5) 0.016(5) 0.025(5) -0.002(4) 0.028(5)
C6 0.040(5) 0.004(5) 0.017(5) 0.026(5) 0.002(5) 0.039(6)
C8 0.062(7) -0.003(5) 0.028(5) 0.045(6) 0.012(5) 0.041(6)
C15 0.029(6) -0.003(4) 0.011(4) 0.028(5) -0.003(4) 0.029(5)
C16 0.051(6) -0.016(5) 0.017(4) 0.047(6) -0.014(4) 0.027(5)
C17 0.067(7) -0.012(6) 0.022(6) 0.052(7) -0.002(5) 0.047(6)
C18 0.073(8) -0.007(6) 0.022(6) 0.058(7) -0.019(6) 0.050(7)
C19 0.067(8) 0.004(6) 0.031(6) 0.066(7) -0.011(6) 0.045(6)
C20 0.056(6) 0.001(5) 0.028(5) 0.039(6) 0.002(5) 0.045(6)
C10 0.052(6) -0.000(5) 0.020(5) 0.043(6) 0.002(4) 0.032(5)
C11 0.052(7) -0.003(5) 0.014(5) 0.049(5) -0.001(4) 0.035(5)
C12 0.051(6) 0.007(5) 0.016(5) 0.024(5) 0.004(5) 0.044(6)
H1 0.044 0 0 0.044 0 0.044
H8 0.057 0 0 0.057 0 0.057
H16 0.050 0 0 0.050 0 0.050
H17 0.067 0 0 0.067 0 0.067
H18 0.074 0 0 0.074 0 0.074
H19 0.068 0 0 0.068 0 0.068
H20 0.053 0 0 0.053 0 0.053
H10A 0.050 0 0 0.050 0 0.050
H10B 0.050 0 0 0.050 0 0.050
H10C 0.050 0 0 0.050 0 0.050
H11A 0.056 0 0 0.056 0 0.056
H11B 0.056 0 0 0.056 0 0.056
H11C 0.056 0 0 0.056 0 0.056
H14A 0.059 0 0 0.059 0 0.059
H14B 0.059 0 0 0.059 0 0.059

loop_
_atom_site_label
_atom_site_fract_x
_atom_site_fract_y
_atom_site_fract_z
_atom_site_B_iso_or_equiv
_atom_site_thermal_displace_type
_atom_site_calc_flag
_atom_site_calc_attached_atom
O13 0.9519(5) 0.6847(6) 0.8994(4) 4.8(3) Uani ? ?
N1 0.9371(6) 0.3665(8) 0.8477(5) 3.4(3) Uani ? ?
N3 0.9037(5) 0.1411(7) 0.7272(4) 2.5(3) Uani ? ?
N7 0.9303(6) 0.5078(8) 0.6027(5) 3.8(3) Uani ? ?
N9 0.8809(6) 0.2450(8) 0.5605(5) 2.9(3) Uani ? ?
N14 0.9376(6) 0.7597(8) 0.7409(5) 3.8(3) Uani ? ?
C2 0.9531(7) 0.1902(9) 0.8374(5) 2.8(4) Uani ? ?
C4 0.9090(7) 0.2545(10) 0.6671(6) 2.6(4) Uani ? ?
C5 0.9381(7) 0.4224(9) 0.6907(6) 2.8(4) Uani ? ?
C6 0.9439(7) 0.4794(9) 0.7818(6) 2.8(4) Uani ? ?
C8 0.8977(8) 0.3998(10) 0.5308(6) 3.7(4) Uani ? ?
C15 0.8490(7) 0.1068(10) 0.4948(5) 2.3(4) Uani ? ?
C16 0.7870(8) -0.0192(11) 0.5126(5) 3.3(4) Uani ? ?
C17 0.7555(8) -0.1518(10) 0.4473(7) 4.4(5) Uani ? ?
C18 0.7856(9) -0.1569(12) 0.3653(7) 4.9(5) Uani ? ?
C19 0.8471(8) -0.0311(12) 0.3480(6) 4.5(5) Uani ? ?
C20 0.8799(7) 0.1027(9) 0.4126(6) 3.5(4) Uani ? ?
C10 0.8840(7) 0.1028(9) 0.8886(5) 3.3(4) Uani ? ?
C11 1.0858(8) 0.1500(9) 0.8884(5) 3.7(4) Uani ? ?
C12 0.9446(7) 0.6528(10) 0.8131(7) 3.2(4) Uani ? ?
H1 0.949(6) 0.396(8) 0.909(5) 3.5 Uiso ? ?
H8 0.886 0.424 0.462 4.5 Uiso calc C8
H16 0.766 -0.015 0.569 3.9 Uiso calc C16
H17 0.713 -0.239 0.459 5.3 Uiso calc C17
H18 0.764 -0.248 0.320 5.8 Uiso calc C18
H19 0.868 -0.036 0.291 5.4 Uiso calc C19
H20 0.923 0.190 0.401 4.2 Uiso calc C20
H10A 0.893 -0.011 0.884 3.9 Uiso calc C10
H10B 0.914 0.134 0.959 3.9 Uiso calc C10
H10C 0.802 0.131 0.855 3.9 Uiso calc C10
H11A 1.096 0.037 0.884 4.4 Uiso calc C11
H11B 1.118 0.182 0.959 4.4 Uiso calc C11
H11C 1.126 0.206 0.854 4.4 Uiso calc C11
H14A 0.938 0.872 0.755 4.6 Uiso calc N14
H14B 0.932 0.723 0.676 4.6 Uiso calc N14

loop_
_geom_angle_atom_site_label_1
_geom_angle_atom_site_label_2
_geom_angle_atom_site_label_3
_geom_angle
_geom_angle_publ_flag
C2 N1 C6 124.0(7) yes
C2 N1 H1 114(5) no
C6 N1 H1 119(5) no
C2 N3 C4 113.1(7) yes
C5 N7 C8 104.1(8) yes
C4 N9 C8 106.2(6) yes
C4 N9 C15 128.7(6) yes
C8 N9 C15 125.0(7) yes
C12 N14 H14A 120.00 no
C12 N14 H14B 120.00 no
H14A N14 H14B 119.99 no
N1 C2 N3 111.1(6) yes
N1 C2 C10 107.2(6) yes
N1 C2 C11 109.1(6) yes
N3 C2 C10 108.5(7) yes
N3 C2 C11 108.9(8) yes
C10 C2 C11 112.1(7) yes
N3 C4 N9 128.2(7) yes
N3 C4 C5 128.6(8) yes
N9 C4 C5 103.2(6) yes
N7 C5 C4 111.1(7) yes
N7 C5 C6 129.6(8) yes
C4 C5 C6 117.8(7) yes
N1 C6 C5 115.7(8) yes
N1 C6 C12 116.5(7) yes
C5 C6 C12 127.4(7) yes
N7 C8 N9 115.5(7) yes
N7 C8 H8 122.24 no
N9 C8 H8 122.25 no
N9 C15 C16 120.5(7) yes
N9 C15 C20 118.6(7) yes
C16 C15 C20 120.9(8) yes
C15 C16 C17 119.7(8) yes
C15 C16 H16 120.17 no
C17 C16 H16 120.15 no
C16 C17 C18 119.9(8) yes
C16 C17 H17 120.07 no
C18 C17 H17 120.07 no
C17 C18 C19 120.2(8) yes
C17 C18 H18 119.92 no
C19 C18 H18 119.92 no
C18 C19 C20 120.9(8) yes
C18 C19 H19 119.52 no
C20 C19 H19 119.54 no
C15 C20 C19 118.4(8) yes
C15 C20 H20 120.80 no
C19 C20 H20 120.77 no
C2 C10 H10A 109.46 no
C2 C10 H10B 109.46 no
C2 C10 H10C 109.47 no
H10A C10 H10B 109.47 no
H10A C10 H10C 109.48 no
H10B C10 H10C 109.49 no
C2 C11 H11A 109.47 no
C2 C11 H11B 109.49 no
C2 C11 H11C 109.48 no
H11A C11 H11B 109.46 no
H11A C11 H11C 109.45 no
H11B C11 H11C 109.47 no
O13 C12 N14 126.0(9) yes
O13 C12 C6 119.5(7) yes
N14 C12 C6 114.5(8) yes

loop_
_geom_bond_atom_site_label_1
_geom_bond_atom_site_label_2
_geom_bond_distance
_geom_bond_publ_flag
O13 C12 1.223(8) yes
N1 C2 1.480(10) yes
N1 C6 1.352(9) yes
N1 H1 0.86(6) yes
N3 C2 1.480(10) yes
N3 C4 1.291(9) yes
N7 C5 1.408(9) yes
N7 C8 1.290(10) yes
N9 C4 1.411(9) yes
N9 C8 1.390(10) yes
N9 C15 1.420(10) yes
N14 C12 1.332(9) yes
N14 H14A 0.950 no
N14 H14B 0.950 no
C2 C10 1.520(10) yes
C2 C11 1.520(10) yes
C4 C5 1.440(10) yes
C5 C6 1.352(9) yes
C6 C12 1.500(10) yes
C8 H8 0.950 no
C15 C16 1.380(10) yes
C15 C20 1.378(9) yes
C16 C17 1.380(10) yes
C16 H16 0.950 no
C17 C18 1.370(10) yes
C17 H17 0.950 no
C18 C19 1.370(10) yes
C18 H18 0.950 no
C19 C20 1.380(10) yes
C19 H19 0.950 no
C20 H20 0.950 no
C10 H10A 0.950 no
C10 H10B 0.950 no
C10 H10C 0.950 no
C11 H11A 0.950 no
C11 H11B 0.950 no
C11 H11C 0.950 no

loop_
_geom_contact_atom_site_label_1
_geom_contact_atom_site_label_2
_geom_contact_distance
_geom_contact_site_symmetry_1
_geom_contact_site_symmetry_2
_geom_contact_publ_flag
O13 H1 2.56(7) 1 3_767 no
O13 N1 3.30(2) 1 3_767 no
O13 C10 3.33(2) 1 3_767 no
O13 C17 3.52(2) 1 4 no
O13 C11 3.520(10) 1 3_767 no
O13 C10 3.54(2) 1 1_565 no
O13 C2 3.57(2) 1 3_767 no
N3 H14A 2.261 1 1_545 no
N3 N14 3.17(2) 1 1_545 no
N7 C8 3.480(10) 1 3_766 no
N9 C19 3.52(2) 1 3_756 no
N9 C11 3.53(2) 1 4_454 no
N14 C16 3.50(2) 1 1_565 no
C8 C8 3.43(2) 1 3_766 no
C8 C11 3.53(2) 1 4_454 no
C15 C20 3.49(2) 1 3_756 no
C15 C19 3.51(2) 1 3_756 no
C15 C11 3.56(2) 1 4_454 no
C17 C12 3.49(2) 1 4_454 no
C20 C20 3.41(2) 1 3_756 no

loop_
_geom_torsion_atom_site_label_1
_geom_torsion_atom_site_label_2
_geom_torsion_atom_site_label_3
_geom_torsion_atom_site_label_4
_geom_torsion
_geom_torsion_publ_flag
O13 C12 C6 N1 8.0(10) no
O13 C12 C6 C5 -179.0(9) no
N1 C2 N3 C4 30.1(9) no
N1 C6 C5 N7 172.8(8) no
N1 C6 C5 C4 8.0(10) no
N1 C6 C12 N14 -172.7(8) no
N3 C2 N1 C6 -35.0(10) no
N3 C4 N9 C8 178.3(8) no
N3 C4 N9 C15 -5.0(10) no
N3 C4 C5 N7 -178.1(7) no
N3 C4 C5 C6 -11.0(10) no
N7 C5 C4 N9 -1.3(9) no
N7 C5 C6 C12 -1.0(10) no
N7 C8 N9 C4 -1.0(10) no
N7 C8 N9 C15 -177.8(7) no
N9 C4 N3 C2 173.4(7) no
N9 C4 C5 C6 165.8(7) no
N9 C8 N7 C5 .0(10) no
N9 C15 C16 C17 179.3(7) no
N9 C15 C20 C19 -179.1(8) no
N14 C12 C6 C5 1.0(10) no
C2 N1 C6 C5 15.0(10) no
C2 N1 C6 C12 -170.7(7) no
C2 N3 C4 C5 -11.0(10) no
C4 N3 C2 C10 147.7(7) no
C4 N3 C2 C11 -90.1(8) no
C4 N9 C15 C16 32.0(10) no
C4 N9 C15 C20 -149.1(8) no
C4 C5 N7 C8 1.0(10) no
C4 C5 C6 C12 -164.9(8) no
C5 C4 N9 C8 1.5(8) no
C5 C4 N9 C15 177.8(7) no
C6 N1 C2 C10 -153.6(8) no
C6 N1 C2 C11 84.8(9) no
C6 C5 N7 C8 -164.6(9) no
C8 N9 C15 C16 -152.6(8) no
C8 N9 C15 C20 27.0(10) no
C15 C16 C17 C18 .0(10) no
C15 C20 C19 C18 .0(10) no
C16 C15 C20 C19 .0(10) no
C16 C17 C18 C19 .0(10) no
C17 C16 C15 C20 .0(10) no
C17 C18 C19 C20 0(2) no
